data_7121756
loop_
_publ_author_name
'Vlahopoulou, G.'
'M\"oller, S'
'Haak, J.'
'Hasche, P.'
'Drexler, H.-J.'
'Heller, D.'
'Beweries, T.'

_publ_section_title
;
 Synthesis of Rh(iii) thiophosphinito pincer hydrido complexes by
 base-free C-H bond activation at room temperature.
;
_journal_issue 49
_journal_name_full 'Chemical communications (Cambridge, England)'
_journal_page_first 6292
_journal_page_last 6295
_journal_paper_doi 10.1039/c8cc03913e
_journal_volume 54
_journal_year 2018
_chemical_formula_sum 'C34 H56 Cl2 P2 Rh2 S2'
_chemical_formula_weight 867.56
_space_group_crystal_system orthorhombic
_space_group_IT_number 19
_space_group_name_Hall 'P 2ac 2ab'
_space_group_name_H-M_alt 'P 21 21 21'
_symmetry_space_group_name_Hall 'P 2ac 2ab'
_symmetry_space_group_name_H-M 'P 21 21 21'
_atom_sites_solution_hydrogens geom
_audit_creation_method SHELXL-2014
_audit_update_record
;
2018-01-12 deposited with the CCDC.
2018-05-25 downloaded from the CCDC.
;
_cell_angle_alpha 90
_cell_angle_beta 90
_cell_angle_gamma 90
_cell_formula_units_Z 4
_cell_length_a 14.1210(5)
_cell_length_b 14.5253(5)
_cell_length_c 18.8086(6)
_cell_measurement_reflns_used 9997
_cell_measurement_temperature 150(2)
_cell_measurement_theta_max 69.54
_cell_measurement_theta_min 3.85
_cell_volume 3857.9(2)
_computing_cell_refinement 'SAINT (Bruker, 2013)'
_computing_data_collection 'APEX2 (Bruker, 2014)'
_computing_data_reduction 'SAINT (Bruker, 2013)'
_computing_molecular_graphics 'Bruker SHELXTL'
_computing_publication_material 'Bruker SHELXTL'
_computing_structure_refinement 'SHELXL-2014 (Sheldrick 2014)'
_computing_structure_solution 'SHELXS-97 (Sheldrick 2008)'
_diffrn_ambient_temperature 150(2)
_diffrn_detector_area_resol_mean 8.3333
_diffrn_measured_fraction_theta_full 0.972
_diffrn_measured_fraction_theta_max 0.995
_diffrn_measurement_device_type 'Bruker APEX-II CCD'
_diffrn_measurement_method '\f and \w scans'
_diffrn_radiation_monochromator multilayer
_diffrn_radiation_type CuK\a
_diffrn_radiation_wavelength 1.54178
_diffrn_reflns_av_R_equivalents 0.0320
_diffrn_reflns_av_unetI/netI 0.0371
_diffrn_reflns_Laue_measured_fraction_full 0.972
_diffrn_reflns_Laue_measured_fraction_max 0.995
_diffrn_reflns_limit_h_max 16
_diffrn_reflns_limit_h_min -16
_diffrn_reflns_limit_k_max 17
_diffrn_reflns_limit_k_min -17
_diffrn_reflns_limit_l_max 22
_diffrn_reflns_limit_l_min -22
_diffrn_reflns_number 24056
_diffrn_reflns_point_group_measured_fraction_full 0.943
_diffrn_reflns_point_group_measured_fraction_max 0.967
_diffrn_reflns_theta_full 67.679
_diffrn_reflns_theta_max 66.595
_diffrn_reflns_theta_min 3.845
_diffrn_source microfocus
_exptl_absorpt_coefficient_mu 10.148
_exptl_absorpt_correction_T_max 0.7533
_exptl_absorpt_correction_T_min 0.4966
_exptl_absorpt_correction_type multi-scan
_exptl_absorpt_process_details 'SADABS (Bruker, 2014)'
_exptl_crystal_colour yellow
_exptl_crystal_density_diffrn 1.494
_exptl_crystal_description prism
_exptl_crystal_F_000 1784
_exptl_crystal_size_max 0.28
_exptl_crystal_size_mid 0.22
_exptl_crystal_size_min 0.16
_refine_diff_density_max 1.535
_refine_diff_density_min -0.899
_refine_diff_density_rms 0.103
_refine_ls_abs_structure_details
;
 Flack x determined using 2655 quotients [(I+)-(I-)]/[(I+)+(I-)]
 (Parsons, Flack and Wagner, Acta Cryst. B69 (2013) 249-259).
;
_refine_ls_abs_structure_Flack 0.017(4)
_refine_ls_extinction_method none
_refine_ls_goodness_of_fit_ref 1.011
_refine_ls_hydrogen_treatment constr
_refine_ls_matrix_type full
_refine_ls_number_parameters 377
_refine_ls_number_reflns 6590
_refine_ls_number_restraints 111
_refine_ls_restrained_S_all 1.029
_refine_ls_R_factor_all 0.0369
_refine_ls_R_factor_gt 0.0357
_refine_ls_shift/su_max 0.001
_refine_ls_shift/su_mean 0.000
_refine_ls_structure_factor_coef Fsqd
_refine_ls_weighting_details 'w=1/[\s^2^(Fo^2^)+(0.0648P)^2^+3.6434P] where P=(Fo^2^+2Fc^2^)/3'
_refine_ls_weighting_scheme calc
_refine_ls_wR_factor_gt 0.0947
_refine_ls_wR_factor_ref 0.0958
_reflns_Friedel_coverage 0.739
_reflns_Friedel_fraction_full 0.907
_reflns_Friedel_fraction_max 0.932
_reflns_number_gt 6377
_reflns_number_total 6590
_reflns_threshold_expression 'I > 2\s(I)'
_cod_data_source_file c8cc03913e2.cif
_cod_data_source_block AX1363abs
_cod_depositor_comments 'Adding full bibliography for 7121756--7121760.cif.'
_cod_database_code 7121756
_shelx_space_group_comment
;
The symmetry employed for this shelxl refinement is uniquely defined
by the following loop, which should always be used as a source of
symmetry information in preference to the above space-group names.
They are only intended as comments.
;
_shelxl_version_number 2014-3

loop_
_space_group_symop_operation_xyz
'x, y, z'
'x+1/2, -y+1/2, -z'
'-x, y+1/2, -z+1/2'
'-x+1/2, -y, z+1/2'

loop_
_atom_site_label
_atom_site_type_symbol
_atom_site_fract_x
_atom_site_fract_y
_atom_site_fract_z
_atom_site_U_iso_or_equiv
_atom_site_adp_type
_atom_site_occupancy
_atom_site_site_symmetry_order
_atom_site_calc_flag
_atom_site_refinement_flags_posn
_atom_site_refinement_flags_adp
_atom_site_refinement_flags_occupancy
_atom_site_disorder_assembly
_atom_site_disorder_group
Rh1 Rh 0.33873(3) 0.33715(3) 1.09036(3) 0.03236(14) Uani 1 1 d . . . . .
Rh2 Rh 0.31200(3) 0.97352(3) 0.78810(2) 0.02813(13) Uani 1 1 d . . . . .
Cl1 Cl 0.17864(14) 0.31351(14) 1.12211(12) 0.0534(5) Uani 1 1 d . . . . .
Cl2 Cl 0.14605(11) 0.97318(14) 0.77311(9) 0.0413(4) Uani 1 1 d . . . . .
P1 P 0.31297(13) 0.49215(12) 1.10241(11) 0.0406(4) Uani 1 1 d D . . . .
P2 P 0.29151(10) 0.89111(11) 0.89162(8) 0.0273(3) Uani 1 1 d . . . . .
S1 S 0.43527(13) 0.56504(13) 1.07659(19) 0.0667(8) Uani 1 1 d . . . . .
S2 S 0.41402(11) 0.90650(12) 0.95579(9) 0.0322(3) Uani 1 1 d . . . . .
C1 C 0.4202(4) 0.6863(5) 1.0891(5) 0.0385(16) Uani 1 1 d . . . . .
C2 C 0.4252(5) 0.7278(5) 1.1551(4) 0.0387(16) Uani 1 1 d . . . . .
H2 H 0.4326 0.6913 1.1967 0.046 Uiso 1 1 calc R U . . .
C3 C 0.4192(5) 0.8234(6) 1.1605(4) 0.0397(16) Uani 1 1 d . . . . .
H3 H 0.4209 0.8521 1.2059 0.048 Uiso 1 1 calc R U . . .
C4 C 0.4107(4) 0.8766(4) 1.0992(4) 0.0320(13) Uani 1 1 d . . . . .
H4 H 0.4061 0.9417 1.1029 0.038 Uiso 1 1 calc R U . . .
C5 C 0.4091(4) 0.8348(5) 1.0330(3) 0.0287(13) Uani 1 1 d . . . . .
C6 C 0.4154(4) 0.7386(5) 1.0276(4) 0.0325(14) Uani 1 1 d . . . . .
H6 H 0.4165 0.7096 0.9823 0.039 Uiso 1 1 calc R U . . .
C7 C 0.3043(8) 0.5254(7) 1.2014(7) 0.082(4) Uani 1 1 d D . . . .
H7 H 0.3070 0.5942 1.2033 0.098 Uiso 1 1 calc R U . . .
C8 C 0.3906(9) 0.4900(10) 1.2453(7) 0.087(4) Uani 1 1 d . . . . .
H8A H 0.4495 0.5079 1.2215 0.130 Uiso 1 1 calc R U . . .
H8B H 0.3889 0.5169 1.2930 0.130 Uiso 1 1 calc R U . . .
H8C H 0.3877 0.4227 1.2490 0.130 Uiso 1 1 calc R U . . .
C9 C 0.2202(12) 0.4999(9) 1.2353(7) 0.099(5) Uani 1 1 d . . . . .
H9A H 0.1661 0.5223 1.2076 0.148 Uiso 1 1 calc R U . . .
H9B H 0.2172 0.4327 1.2389 0.148 Uiso 1 1 calc R U . . .
H9C H 0.2185 0.5269 1.2830 0.148 Uiso 1 1 calc R U . . .
C10 C 0.2043(11) 0.5344(13) 1.0665(9) 0.079(3) Uani 0.682(18) 1 d D . P A 1
H10 H 0.1511 0.4931 1.0812 0.095 Uiso 0.682(18) 1 calc R U P A 1
C11 C 0.1828(14) 0.6346(12) 1.0905(11) 0.079(3) Uani 0.682(18) 1 d D . P A 1
H11A H 0.1721 0.6358 1.1419 0.118 Uiso 0.682(18) 1 calc R U P A 1
H11B H 0.2367 0.6743 1.0786 0.118 Uiso 0.682(18) 1 calc R U P A 1
H11C H 0.1260 0.6570 1.0659 0.118 Uiso 0.682(18) 1 calc R U P A 1
C12 C 0.2221(11) 0.5237(12) 0.9880(8) 0.079(3) Uani 0.682(18) 1 d D . P A 1
H12A H 0.2350 0.4589 0.9773 0.118 Uiso 0.682(18) 1 calc R U P A 1
H12B H 0.1661 0.5439 0.9615 0.118 Uiso 0.682(18) 1 calc R U P A 1
H12C H 0.2767 0.5612 0.9742 0.118 Uiso 0.682(18) 1 calc R U P A 1
C10' C 0.217(2) 0.539(3) 1.050(2) 0.079(3) Uani 0.318(18) 1 d D . P A 2
H10' H 0.2624 0.5572 1.0112 0.095 Uiso 0.318(18) 1 calc R U P A 2
C11' C 0.187(3) 0.641(2) 1.061(2) 0.079(3) Uani 0.318(18) 1 d D . P A 2
H11D H 0.2301 0.6696 1.0958 0.118 Uiso 0.318(18) 1 calc R U P A 2
H11E H 0.1908 0.6738 1.0160 0.118 Uiso 0.318(18) 1 calc R U P A 2
H11F H 0.1224 0.6426 1.0794 0.118 Uiso 0.318(18) 1 calc R U P A 2
C12' C 0.148(2) 0.500(2) 0.996(2) 0.079(3) Uani 0.318(18) 1 d D . P A 2
H12D H 0.1640 0.4352 0.9869 0.118 Uiso 0.318(18) 1 calc R U P A 2
H12E H 0.0838 0.5038 1.0153 0.118 Uiso 0.318(18) 1 calc R U P A 2
H12F H 0.1522 0.5350 0.9519 0.118 Uiso 0.318(18) 1 calc R U P A 2
C13 C 0.1894(5) 0.9275(5) 0.9457(3) 0.0346(14) Uani 1 1 d . . . . .
H13 H 0.1331 0.9260 0.9134 0.041 Uiso 1 1 calc R U . . .
C14 C 0.1649(5) 0.8667(6) 1.0091(4) 0.0423(17) Uani 1 1 d . . . . .
H14A H 0.1570 0.8029 0.9931 0.064 Uiso 1 1 calc R U . . .
H14B H 0.2161 0.8697 1.0442 0.064 Uiso 1 1 calc R U . . .
H14C H 0.1058 0.8882 1.0308 0.064 Uiso 1 1 calc R U . . .
C15 C 0.2024(6) 1.0276(6) 0.9676(4) 0.0470(18) Uani 1 1 d . . . . .
H15A H 0.2181 1.0647 0.9257 0.071 Uiso 1 1 calc R U . . .
H15B H 0.1437 1.0506 0.9889 0.071 Uiso 1 1 calc R U . . .
H15C H 0.2539 1.0321 1.0024 0.071 Uiso 1 1 calc R U . . .
C16 C 0.2748(5) 0.7669(5) 0.8789(4) 0.0360(15) Uani 1 1 d . . . . .
H16 H 0.2752 0.7371 0.9268 0.043 Uiso 1 1 calc R U . . .
C17 C 0.3562(6) 0.7254(5) 0.8353(5) 0.0475(19) Uani 1 1 d . . . . .
H17A H 0.4167 0.7396 0.8585 0.071 Uiso 1 1 calc R U . . .
H17B H 0.3483 0.6585 0.8324 0.071 Uiso 1 1 calc R U . . .
H17C H 0.3557 0.7516 0.7873 0.071 Uiso 1 1 calc R U . . .
C18 C 0.1795(6) 0.7456(6) 0.8439(4) 0.0448(17) Uani 1 1 d . . . . .
H18A H 0.1283 0.7725 0.8723 0.067 Uiso 1 1 calc R U . . .
H18B H 0.1783 0.7719 0.7959 0.067 Uiso 1 1 calc R U . . .
H18C H 0.1709 0.6788 0.8410 0.067 Uiso 1 1 calc R U . . .
C21 C 0.4889(6) 0.3440(6) 1.0926(6) 0.055(2) Uani 1 1 d . U . . .
H21 H 0.5146 0.4032 1.1118 0.066 Uiso 1 1 calc R U . . .
C22 C 0.4558(6) 0.3499(5) 1.0214(5) 0.049(2) Uani 1 1 d . U . . .
H22 H 0.4623 0.4130 1.0007 0.059 Uiso 1 1 calc R U . . .
C23 C 0.4574(8) 0.2757(6) 0.9665(6) 0.072(3) Uani 1 1 d D U . . .
H23A H 0.5242 0.2627 0.9542 0.086 Uiso 1 1 calc R U . . .
H23B H 0.4259 0.2992 0.9231 0.086 Uiso 1 1 calc R U . . .
C24 C 0.4102(11) 0.1858(7) 0.9876(7) 0.092(4) Uani 1 1 d D U . . .
H24A H 0.3755 0.1612 0.9460 0.111 Uiso 1 1 calc R U . . .
H24B H 0.4600 0.1407 1.0003 0.111 Uiso 1 1 calc R U . . .
C25 C 0.3427(8) 0.1941(5) 1.0486(5) 0.061(2) Uani 1 1 d . U . . .
H25 H 0.2789 0.1668 1.0394 0.073 Uiso 1 1 calc R U . . .
C26 C 0.3693(8) 0.1923(6) 1.1179(6) 0.064(3) Uani 1 1 d . U . . .
H26 H 0.3206 0.1642 1.1498 0.076 Uiso 1 1 calc R U . . .
C27 C 0.4675(8) 0.1847(8) 1.1464(9) 0.098(4) Uani 1 1 d D U . . .
H27A H 0.4930 0.1236 1.1331 0.118 Uiso 1 1 calc R U . . .
H27B H 0.4641 0.1869 1.1990 0.118 Uiso 1 1 calc R U . . .
C28 C 0.5374(8) 0.2583(7) 1.1216(8) 0.086(4) Uani 1 1 d D U . . .
H28A H 0.5784 0.2760 1.1620 0.104 Uiso 1 1 calc R U . . .
H28B H 0.5784 0.2319 1.0841 0.104 Uiso 1 1 calc R U . . .
C31 C 0.4581(5) 0.9397(7) 0.7793(4) 0.0450(19) Uani 1 1 d . U . . .
H31 H 0.4786 0.8911 0.8137 0.054 Uiso 1 1 calc R U . . .
C32 C 0.4501(5) 1.0253(7) 0.8097(4) 0.0459(18) Uani 1 1 d . U . . .
H32 H 0.4658 1.0255 0.8616 0.055 Uiso 1 1 calc R U . . .
C33 C 0.4690(8) 1.1162(9) 0.7742(6) 0.086(4) Uani 1 1 d D U . . .
H33A H 0.5345 1.1156 0.7554 0.103 Uiso 1 1 calc R U . . .
H33B H 0.4655 1.1653 0.8107 0.103 Uiso 1 1 calc R U . . .
C34 C 0.4018(8) 1.1407(7) 0.7138(7) 0.082(4) Uani 1 1 d D U . . .
H34A H 0.3762 1.2031 0.7229 0.099 Uiso 1 1 calc R U . . .
H34B H 0.4390 1.1439 0.6692 0.099 Uiso 1 1 calc R U . . .
C35 C 0.3216(5) 1.0778(5) 0.7022(4) 0.0429(16) Uani 1 1 d . U . . .
H35 H 0.2604 1.1100 0.6922 0.051 Uiso 1 1 calc R U . . .
C36 C 0.3283(6) 0.9936(5) 0.6720(3) 0.0406(16) Uani 1 1 d . U . . .
H36 H 0.2710 0.9756 0.6439 0.049 Uiso 1 1 calc R U . . .
C37 C 0.4175(7) 0.9486(8) 0.6469(4) 0.065(3) Uani 1 1 d D U . . .
H37A H 0.4508 0.9918 0.6148 0.078 Uiso 1 1 calc R U . . .
H37B H 0.4004 0.8936 0.6186 0.078 Uiso 1 1 calc R U . . .
C38 C 0.4857(7) 0.9193(11) 0.7050(4) 0.085(4) Uani 1 1 d D U . . .
H38A H 0.4956 0.8521 0.7009 0.102 Uiso 1 1 calc R U . . .
H38B H 0.5475 0.9493 0.6958 0.102 Uiso 1 1 calc R U . . .

loop_
_atom_site_aniso_label
_atom_site_aniso_U_11
_atom_site_aniso_U_22
_atom_site_aniso_U_33
_atom_site_aniso_U_23
_atom_site_aniso_U_13
_atom_site_aniso_U_12
Rh1 0.0326(3) 0.0330(2) 0.0316(2) 0.00079(19) 0.0061(2) -0.00585(19)
Rh2 0.0197(2) 0.0400(3) 0.0247(2) -0.00302(18) -0.00042(17) -0.00067(19)
Cl1 0.0396(9) 0.0522(10) 0.0683(12) -0.0103(8) 0.0181(9) -0.0183(8)
Cl2 0.0215(7) 0.0652(10) 0.0372(8) 0.0036(8) -0.0040(6) -0.0022(7)
P1 0.0254(7) 0.0351(8) 0.0612(11) -0.0002(8) 0.0114(8) -0.0050(7)
P2 0.0194(7) 0.0387(8) 0.0237(7) -0.0047(6) 0.0015(6) 0.0002(6)
S1 0.0243(8) 0.0309(9) 0.145(3) 0.0085(11) 0.0151(12) -0.0013(7)
S2 0.0235(7) 0.0407(8) 0.0324(8) 0.0016(6) -0.0037(6) -0.0042(6)
C1 0.019(3) 0.032(3) 0.065(5) 0.006(3) 0.004(3) -0.004(2)
C2 0.027(3) 0.050(4) 0.039(4) 0.010(3) -0.008(3) -0.009(3)
C3 0.031(3) 0.063(5) 0.025(3) 0.000(3) -0.005(3) -0.009(3)
C4 0.026(3) 0.032(3) 0.038(4) -0.002(3) -0.001(3) 0.001(2)
C5 0.017(3) 0.037(3) 0.032(3) -0.004(3) -0.001(2) 0.000(3)
C6 0.019(3) 0.033(3) 0.045(4) -0.006(3) 0.001(3) 0.000(2)
C7 0.058(6) 0.048(5) 0.140(12) -0.012(6) -0.004(7) -0.001(5)
C8 0.080(8) 0.114(10) 0.067(7) 0.016(7) 0.007(6) -0.010(8)
C9 0.149(15) 0.088(9) 0.060(6) -0.004(6) 0.027(8) 0.011(9)
C10 0.058(4) 0.078(5) 0.101(8) 0.039(6) 0.012(5) 0.007(4)
C11 0.058(4) 0.078(5) 0.101(8) 0.039(6) 0.012(5) 0.007(4)
C12 0.058(4) 0.078(5) 0.101(8) 0.039(6) 0.012(5) 0.007(4)
C10' 0.058(4) 0.078(5) 0.101(8) 0.039(6) 0.012(5) 0.007(4)
C11' 0.058(4) 0.078(5) 0.101(8) 0.039(6) 0.012(5) 0.007(4)
C12' 0.058(4) 0.078(5) 0.101(8) 0.039(6) 0.012(5) 0.007(4)
C13 0.023(3) 0.053(4) 0.027(3) -0.012(3) 0.005(3) 0.003(3)
C14 0.027(3) 0.067(5) 0.033(3) -0.010(3) 0.006(3) -0.004(3)
C15 0.040(4) 0.050(4) 0.051(4) -0.011(3) 0.008(3) 0.011(4)
C16 0.032(3) 0.043(4) 0.033(3) -0.004(3) -0.003(3) -0.001(3)
C17 0.045(4) 0.041(4) 0.057(5) -0.011(3) 0.010(4) 0.003(3)
C18 0.037(4) 0.050(4) 0.047(4) -0.013(3) -0.003(3) -0.006(3)
C21 0.036(4) 0.040(4) 0.088(6) 0.009(5) -0.004(4) 0.002(3)
C22 0.039(4) 0.038(4) 0.070(5) 0.001(4) 0.031(4) 0.002(3)
C23 0.080(7) 0.058(5) 0.078(6) -0.015(5) 0.052(6) -0.004(5)
C24 0.127(10) 0.065(6) 0.084(7) -0.027(5) 0.061(7) -0.031(6)
C25 0.083(6) 0.035(4) 0.065(5) -0.007(4) 0.030(5) -0.013(4)
C26 0.072(6) 0.041(4) 0.078(6) 0.024(4) 0.023(5) 0.001(4)
C27 0.072(7) 0.081(7) 0.141(11) 0.067(7) 0.002(7) 0.008(6)
C28 0.067(6) 0.057(6) 0.135(10) 0.027(6) -0.035(7) 0.007(5)
C31 0.021(3) 0.088(6) 0.026(3) -0.003(3) -0.004(3) 0.016(3)
C32 0.031(3) 0.075(5) 0.032(3) 0.016(4) -0.005(3) -0.018(4)
C33 0.082(7) 0.102(8) 0.073(7) 0.046(6) -0.040(6) -0.059(6)
C34 0.065(6) 0.058(5) 0.124(9) 0.039(6) -0.050(7) -0.024(5)
C35 0.032(4) 0.047(4) 0.050(4) 0.016(3) -0.009(3) -0.001(3)
C36 0.041(4) 0.059(4) 0.022(3) 0.006(3) 0.001(3) 0.003(3)
C37 0.059(5) 0.106(7) 0.030(4) 0.008(4) 0.008(4) 0.032(5)
C38 0.053(5) 0.173(11) 0.031(4) -0.011(6) 0.006(4) 0.052(6)

loop_
_atom_type_symbol
_atom_type_description
_atom_type_scat_dispersion_real
_atom_type_scat_dispersion_imag
_atom_type_scat_source
C C 0.0181 0.0091 'International Tables Vol C Tables 4.2.6.8 and 6.1.1.4'
H H 0.0000 0.0000 'International Tables Vol C Tables 4.2.6.8 and 6.1.1.4'
P P 0.2955 0.4335 'International Tables Vol C Tables 4.2.6.8 and 6.1.1.4'
S S 0.3331 0.5567 'International Tables Vol C Tables 4.2.6.8 and 6.1.1.4'
Cl Cl 0.3639 0.7018 'International Tables Vol C Tables 4.2.6.8 and 6.1.1.4'
Rh Rh 0.0927 3.6045 'International Tables Vol C Tables 4.2.6.8 and 6.1.1.4'

loop_
_geom_angle_atom_site_label_1
_geom_angle_atom_site_label_2
_geom_angle_atom_site_label_3
_geom_angle
C22 Rh1 C21 39.2(4)
C22 Rh1 C26 94.3(3)
C21 Rh1 C26 81.1(4)
C22 Rh1 C25 81.1(3)
C21 Rh1 C25 91.5(4)
C26 Rh1 C25 35.6(4)
C22 Rh1 P1 95.7(2)
C21 Rh1 P1 96.3(2)
C26 Rh1 P1 160.6(3)
C25 Rh1 P1 163.3(3)
C22 Rh1 Cl1 156.6(3)
C21 Rh1 Cl1 163.2(3)
C26 Rh1 Cl1 89.4(3)
C25 Rh1 Cl1 88.7(3)
P1 Rh1 Cl1 88.05(7)
C31 Rh2 C32 37.6(4)
C31 Rh2 C35 92.4(3)
C32 Rh2 C35 80.9(3)
C31 Rh2 C36 81.6(3)
C32 Rh2 C36 92.7(3)
C35 Rh2 C36 35.5(3)
C31 Rh2 P2 93.9(2)
C32 Rh2 P2 97.9(2)
C35 Rh2 P2 167.9(2)
C36 Rh2 P2 156.1(2)
C31 Rh2 Cl2 162.4(2)
C32 Rh2 Cl2 158.9(3)
C35 Rh2 Cl2 88.6(2)
C36 Rh2 Cl2 89.2(2)
P2 Rh2 Cl2 88.58(6)
C10 P1 C7 103.0(7)
C10' P1 C7 112.7(15)
C10 P1 S1 116.7(6)
C10' P1 S1 107.4(13)
C7 P1 S1 98.7(4)
C10 P1 Rh1 115.9(7)
C10' P1 Rh1 115.8(13)
C7 P1 Rh1 110.6(3)
S1 P1 Rh1 110.16(9)
C16 P2 C13 104.7(3)
C16 P2 S2 106.4(2)
C13 P2 S2 107.1(2)
C16 P2 Rh2 114.6(2)
C13 P2 Rh2 114.6(2)
S2 P2 Rh2 108.88(8)
C1 S1 P1 111.8(2)
C5 S2 P2 111.6(2)
C2 C1 C6 121.0(6)
C2 C1 S1 122.7(6)
C6 C1 S1 115.8(6)
C1 C2 C3 119.7(7)
C1 C2 H2 120.1
C3 C2 H2 120.1
C2 C3 C4 119.8(7)
C2 C3 H3 120.1
C4 C3 H3 120.1
C5 C4 C3 120.1(6)
C5 C4 H4 119.9
C3 C4 H4 119.9
C4 C5 C6 120.0(6)
C4 C5 S2 118.3(5)
C6 C5 S2 121.2(5)
C1 C6 C5 119.2(7)
C1 C6 H6 120.4
C5 C6 H6 120.4
C9 C7 C8 109.6(12)
C9 C7 P1 115.3(9)
C8 C7 P1 112.2(8)
C9 C7 H7 106.4
C8 C7 H7 106.4
P1 C7 H7 106.4
C7 C8 H8A 109.5
C7 C8 H8B 109.5
H8A C8 H8B 109.5
C7 C8 H8C 109.5
H8A C8 H8C 109.5
H8B C8 H8C 109.5
C7 C9 H9A 109.5
C7 C9 H9B 109.5
H9A C9 H9B 109.5
C7 C9 H9C 109.5
H9A C9 H9C 109.5
H9B C9 H9C 109.5
C12 C10 C11 114.5(14)
C12 C10 P1 101.1(10)
C11 C10 P1 112.3(13)
C12 C10 H10 109.5
C11 C10 H10 109.5
P1 C10 H10 109.5
C10 C11 H11A 109.5
C10 C11 H11B 109.5
H11A C11 H11B 109.5
C10 C11 H11C 109.5
H11A C11 H11C 109.5
H11B C11 H11C 109.5
C10 C12 H12A 109.5
C10 C12 H12B 109.5
H12A C12 H12B 109.5
C10 C12 H12C 109.5
H12A C12 H12C 109.5
H12B C12 H12C 109.5
C12' C10' C11' 106(2)
C12' C10' P1 135(3)
C11' C10' P1 119(3)
C12' C10' H10' 91.4
C11' C10' H10' 91.4
P1 C10' H10' 91.4
C10' C11' H11D 109.5
C10' C11' H11E 109.5
H11D C11' H11E 109.5
C10' C11' H11F 109.5
H11D C11' H11F 109.5
H11E C11' H11F 109.5
C10' C12' H12D 109.5
C10' C12' H12E 109.5
H12D C12' H12E 109.5
C10' C12' H12F 109.5
H12D C12' H12F 109.5
H12E C12' H12F 109.5
C15 C13 C14 111.6(6)
C15 C13 P2 109.2(5)
C14 C13 P2 116.3(5)
C15 C13 H13 106.3
C14 C13 H13 106.3
P2 C13 H13 106.3
C13 C14 H14A 109.5
C13 C14 H14B 109.5
H14A C14 H14B 109.5
C13 C14 H14C 109.5
H14A C14 H14C 109.5
H14B C14 H14C 109.5
C13 C15 H15A 109.5
C13 C15 H15B 109.5
H15A C15 H15B 109.5
C13 C15 H15C 109.5
H15A C15 H15C 109.5
H15B C15 H15C 109.5
C18 C16 C17 110.5(6)
C18 C16 P2 111.6(5)
C17 C16 P2 111.0(5)
C18 C16 H16 107.9
C17 C16 H16 107.9
P2 C16 H16 107.9
C16 C17 H17A 109.5
C16 C17 H17B 109.5
H17A C17 H17B 109.5
C16 C17 H17C 109.5
H17A C17 H17C 109.5
H17B C17 H17C 109.5
C16 C18 H18A 109.5
C16 C18 H18B 109.5
H18A C18 H18B 109.5
C16 C18 H18C 109.5
H18A C18 H18C 109.5
H18B C18 H18C 109.5
C22 C21 C28 122.3(10)
C22 C21 Rh1 69.9(4)
C28 C21 Rh1 114.7(6)
C22 C21 H21 114.2
C28 C21 H21 114.2
Rh1 C21 H21 114.2
C21 C22 C23 127.1(9)
C21 C22 Rh1 70.9(5)
C23 C22 Rh1 111.9(6)
C21 C22 H22 113.0
C23 C22 H22 113.0
Rh1 C22 H22 113.0
C22 C23 C24 115.8(8)
C22 C23 H23A 108.3
C24 C23 H23A 108.3
C22 C23 H23B 108.3
C24 C23 H23B 108.3
H23A C23 H23B 107.4
C25 C24 C23 114.2(8)
C25 C24 H24A 108.7
C23 C24 H24A 108.7
C25 C24 H24B 108.7
C23 C24 H24B 108.7
H24A C24 H24B 107.6
C26 C25 C24 124.0(12)
C26 C25 Rh1 71.7(5)
C24 C25 Rh1 111.2(6)
C26 C25 H25 114.1
C24 C25 H25 114.1
Rh1 C25 H25 114.1
C25 C26 C27 127.3(11)
C25 C26 Rh1 72.7(5)
C27 C26 Rh1 109.6(7)
C25 C26 H26 113.2
C27 C26 H26 113.2
Rh1 C26 H26 113.2
C26 C27 C28 116.1(9)
C26 C27 H27A 108.3
C28 C27 H27A 108.3
C26 C27 H27B 108.3
C28 C27 H27B 108.3
H27A C27 H27B 107.4
C21 C28 C27 113.0(8)
C21 C28 H28A 109.0
C27 C28 H28A 109.0
C21 C28 H28B 109.0
C27 C28 H28B 109.0
H28A C28 H28B 107.8
C32 C31 C38 126.6(10)
C32 C31 Rh2 71.2(4)
C38 C31 Rh2 112.0(5)
C32 C31 H31 113.2
C38 C31 H31 113.1
Rh2 C31 H31 113.2
C31 C32 C33 126.5(8)
C31 C32 Rh2 71.1(4)
C33 C32 Rh2 112.9(6)
C31 C32 H32 113.0
C33 C32 H32 113.0
Rh2 C32 H32 113.0
C32 C33 C34 115.2(7)
C32 C33 H33A 108.5
C34 C33 H33A 108.5
C32 C33 H33B 108.5
C34 C33 H33B 108.5
H33A C33 H33B 107.5
C35 C34 C33 116.4(8)
C35 C34 H34A 108.2
C33 C34 H34A 108.2
C35 C34 H34B 108.2
C33 C34 H34B 108.2
H34A C34 H34B 107.3
C36 C35 C34 124.7(9)
C36 C35 Rh2 72.1(4)
C34 C35 Rh2 111.3(5)
C36 C35 H35 113.8
C34 C35 H35 113.8
Rh2 C35 H35 113.8
C35 C36 C37 125.9(9)
C35 C36 Rh2 72.4(4)
C37 C36 Rh2 109.9(5)
C35 C36 H36 113.7
C37 C36 H36 113.7
Rh2 C36 H36 113.7
C36 C37 C38 115.5(7)
C36 C37 H37A 108.4
C38 C37 H37A 108.4
C36 C37 H37B 108.4
C38 C37 H37B 108.4
H37A C37 H37B 107.5
C31 C38 C37 117.2(7)
C31 C38 H38A 108.0
C37 C38 H38A 108.0
C31 C38 H38B 108.0
C37 C38 H38B 108.0
H38A C38 H38B 107.3

loop_
_geom_bond_atom_site_label_1
_geom_bond_atom_site_label_2
_geom_bond_distance
Rh1 C22 2.110(7)
Rh1 C21 2.124(8)
Rh1 C26 2.210(8)
Rh1 C25 2.222(8)
Rh1 P1 2.2918(18)
Rh1 Cl1 2.3633(19)
Rh2 C31 2.127(7)
Rh2 C32 2.129(7)
Rh2 C35 2.219(7)
Rh2 C36 2.216(6)
Rh2 P2 2.3038(16)
Rh2 Cl2 2.3603(16)
P1 C10 1.785(14)
P1 C10' 1.81(2)
P1 C7 1.928(13)
P1 S1 2.083(3)
P2 C16 1.836(7)
P2 C13 1.842(7)
P2 S2 2.121(2)
S1 C1 1.790(7)
S2 C5 1.788(7)
C1 C2 1.382(12)
C1 C6 1.384(11)
C2 C3 1.395(12)
C2 H2 0.9500
C3 C4 1.393(10)
C3 H3 0.9500
C4 C5 1.387(10)
C4 H4 0.9500
C5 C6 1.404(10)
C6 H6 0.9500
C7 C9 1.397(19)
C7 C8 1.560(17)
C7 H7 1.0000
C8 H8A 0.9800
C8 H8B 0.9800
C8 H8C 0.9800
C9 H9A 0.9800
C9 H9B 0.9800
C9 H9C 0.9800
C10 C12 1.505(18)
C10 C11 1.554(17)
C10 H10 1.0000
C11 H11A 0.9800
C11 H11B 0.9800
C11 H11C 0.9800
C12 H12A 0.9800
C12 H12B 0.9800
C12 H12C 0.9800
C10' C12' 1.52(2)
C10' C11' 1.55(2)
C10' H10' 1.0000
C11' H11D 0.9800
C11' H11E 0.9800
C11' H11F 0.9800
C12' H12D 0.9800
C12' H12E 0.9800
C12' H12F 0.9800
C13 C15 1.524(11)
C13 C14 1.524(10)
C13 H13 1.0000
C14 H14A 0.9800
C14 H14B 0.9800
C14 H14C 0.9800
C15 H15A 0.9800
C15 H15B 0.9800
C15 H15C 0.9800
C16 C18 1.530(10)
C16 C17 1.535(10)
C16 H16 1.0000
C17 H17A 0.9800
C17 H17B 0.9800
C17 H17C 0.9800
C18 H18A 0.9800
C18 H18B 0.9800
C18 H18C 0.9800
C21 C22 1.421(14)
C21 C28 1.522(12)
C21 H21 1.0000
C22 C23 1.491(13)
C22 H22 1.0000
C23 C24 1.519(6)
C23 H23A 0.9900
C23 H23B 0.9900
C24 C25 1.497(13)
C24 H24A 0.9900
C24 H24B 0.9900
C25 C26 1.356(16)
C25 H25 1.0000
C26 C27 1.490(16)
C26 H26 1.0000
C27 C28 1.528(6)
C27 H27A 0.9900
C27 H27B 0.9900
C28 H28A 0.9900
C28 H28B 0.9900
C31 C32 1.373(13)
C31 C38 1.480(10)
C31 H31 1.0000
C32 C33 1.503(13)
C32 H32 1.0000
C33 C34 1.524(6)
C33 H33A 0.9900
C33 H33B 0.9900
C34 C35 1.472(11)
C34 H34A 0.9900
C34 H34B 0.9900
C35 C36 1.353(11)
C35 H35 1.0000
C36 C37 1.496(11)
C36 H36 1.0000
C37 C38 1.518(6)
C37 H37A 0.9900
C37 H37B 0.9900
C38 H38A 0.9900
C38 H38B 0.9900

loop_
_geom_torsion_atom_site_label_1
_geom_torsion_atom_site_label_2
_geom_torsion_atom_site_label_3
_geom_torsion_atom_site_label_4
_geom_torsion
P1 S1 C1 C2 79.1(6)
P1 S1 C1 C6 -108.9(5)
C6 C1 C2 C3 4.1(10)
S1 C1 C2 C3 175.6(5)
C1 C2 C3 C4 -1.6(11)
C2 C3 C4 C5 -0.6(10)
C3 C4 C5 C6 0.3(10)
C3 C4 C5 S2 -171.8(5)
P2 S2 C5 C4 -119.0(5)
P2 S2 C5 C6 69.0(5)
C2 C1 C6 C5 -4.3(10)
S1 C1 C6 C5 -176.4(5)
C4 C5 C6 C1 2.1(10)
S2 C5 C6 C1 174.0(5)
C10' P1 C10 C12 23(8)
C7 P1 C10 C12 169.6(11)
S1 P1 C10 C12 62.8(13)
Rh1 P1 C10 C12 -69.5(13)
C10' P1 C10 C11 -100(9)
C7 P1 C10 C11 47.1(12)
S1 P1 C10 C11 -59.6(12)
Rh1 P1 C10 C11 168.0(9)
C10 P1 C10' C12' -95(10)
C7 P1 C10' C12' -130(4)
S1 P1 C10' C12' 122(4)
Rh1 P1 C10' C12' -2(5)
C10 P1 C10' C11' 80(8)
C7 P1 C10' C11' 44(3)
S1 P1 C10' C11' -64(3)
Rh1 P1 C10' C11' 173(2)
C16 P2 C13 C15 172.8(5)
S2 P2 C13 C15 60.1(5)
Rh2 P2 C13 C15 -60.8(5)
C16 P2 C13 C14 45.4(6)
S2 P2 C13 C14 -67.4(5)
Rh2 P2 C13 C14 171.8(4)
C13 P2 C16 C18 57.3(6)
S2 P2 C16 C18 170.5(5)
Rh2 P2 C16 C18 -69.1(6)
C13 P2 C16 C17 -179.0(5)
S2 P2 C16 C17 -65.8(6)
Rh2 P2 C16 C17 54.7(6)
C28 C21 C22 C23 3.6(13)
Rh1 C21 C22 C23 -103.5(8)
C28 C21 C22 Rh1 107.1(8)
C21 C22 C23 C24 54.7(16)
Rh1 C22 C23 C24 -27.4(15)
C22 C23 C24 C25 19.2(19)
C23 C24 C25 C26 -83.7(16)
C23 C24 C25 Rh1 -2.0(17)
C24 C25 C26 C27 1.9(15)
Rh1 C25 C26 C27 -101.8(10)
C24 C25 C26 Rh1 103.7(8)
C25 C26 C27 C28 56.5(19)
Rh1 C26 C27 C28 -26.2(17)
C22 C21 C28 C27 -83.2(15)
Rh1 C21 C28 C27 -2.3(16)
C26 C27 C28 C21 20(2)
C38 C31 C32 C33 -0.9(13)
Rh2 C31 C32 C33 -104.9(8)
C38 C31 C32 Rh2 104.0(8)
C31 C32 C33 C34 65.5(16)
Rh2 C32 C33 C34 -17.3(15)
C32 C33 C34 C35 5.9(19)
C33 C34 C35 C36 -74.7(16)
C33 C34 C35 Rh2 7.8(15)
C34 C35 C36 C37 1.8(12)
Rh2 C35 C36 C37 -102.2(7)
C34 C35 C36 Rh2 103.9(8)
C35 C36 C37 C38 69.4(14)
Rh2 C36 C37 C38 -12.8(13)
C32 C31 C38 C37 -67.1(16)
Rh2 C31 C38 C37 15.4(16)
C36 C37 C38 C31 -1.2(19)
